data_2228304
loop_
_publ_author_name
'Knapp, Carsten'
'Uzun, Rabiya'

_publ_section_title
;
 Bis(triphenylphosphine)iminium bromide acetonitrile monosolvate
;
_journal_coeditor_code FI2100
_journal_issue 12
_journal_name_full 'Acta Crystallographica Section E'
_journal_page_first o3186
_journal_paper_doi 10.1107/S1600536810046337
_journal_volume 66
_journal_year 2010
_chemical_formula_iupac 'C36 H30 N P2 +, Br -, C2 H3 N'
_chemical_formula_moiety 'C36 H30 N P2, C2 H3 N, Br'
_chemical_formula_sum 'C38 H33 Br N2 P2'
_chemical_formula_weight 659.51
_chemical_name_systematic
;
Bis(triphenylphosphine)iminium bromide acetonitrile monosolvate
;
_space_group_IT_number 61
_symmetry_cell_setting orthorhombic
_symmetry_space_group_name_Hall '-P 2ac 2ab'
_symmetry_space_group_name_H-M 'P b c a'
_atom_sites_solution_hydrogens geom
_atom_sites_solution_primary direct
_atom_sites_solution_secondary difmap
_audit_creation_method SHELXL-97
_cell_angle_alpha 90.00
_cell_angle_beta 90.00
_cell_angle_gamma 90.00
_cell_formula_units_Z 8
_cell_length_a 19.7113(6)
_cell_length_b 15.9564(5)
_cell_length_c 20.3318(6)
_cell_measurement_reflns_used 9913
_cell_measurement_temperature 100(2)
_cell_measurement_theta_max 27.32
_cell_measurement_theta_min 2.43
_cell_volume 6394.8(3)
_computing_cell_refinement 'SAINT (Bruker, 2007)'
_computing_data_collection 'APEX2 (Bruker, 2007)'
_computing_data_reduction 'SAINT (Bruker, 2007)'
_computing_molecular_graphics 'DIAMOND (Brandenburg <i>et al.</i>, 2010)'
_computing_publication_material 'SHELXL97 (Sheldrick, 2008)'
_computing_structure_refinement 'SHELXL97 (Sheldrick, 2008)'
_computing_structure_solution 'SHELXS97 (Sheldrick, 2008)'
_diffrn_ambient_temperature 100(2)
_diffrn_measured_fraction_theta_full 0.999
_diffrn_measured_fraction_theta_max 0.999
_diffrn_measurement_device_type 'Bruker APEXII CCD area-detector'
_diffrn_measurement_method '\f and \w scans'
_diffrn_radiation_monochromator 'multilayer mirro optics'
_diffrn_radiation_source 'microfocus sealed tube'
_diffrn_radiation_type MoK\a
_diffrn_radiation_wavelength 0.71073
_diffrn_reflns_av_R_equivalents 0.0453
_diffrn_reflns_av_sigmaI/netI 0.0347
_diffrn_reflns_limit_h_max 21
_diffrn_reflns_limit_h_min -26
_diffrn_reflns_limit_k_max 20
_diffrn_reflns_limit_k_min -21
_diffrn_reflns_limit_l_max 26
_diffrn_reflns_limit_l_min -25
_diffrn_reflns_number 57718
_diffrn_reflns_theta_full 28.05
_diffrn_reflns_theta_max 28.05
_diffrn_reflns_theta_min 2.07
_exptl_absorpt_coefficient_mu 1.416
_exptl_absorpt_correction_T_max 0.8052
_exptl_absorpt_correction_T_min 0.7649
_exptl_absorpt_correction_type multi-scan
_exptl_absorpt_process_details '(SADABS; Bruker, 2001)'
_exptl_crystal_colour colourless
_exptl_crystal_density_diffrn 1.370
_exptl_crystal_density_method 'not measured'
_exptl_crystal_description block
_exptl_crystal_F_000 2720
_exptl_crystal_size_max 0.20
_exptl_crystal_size_mid 0.20
_exptl_crystal_size_min 0.16
_refine_diff_density_max 0.509
_refine_diff_density_min -0.450
_refine_ls_extinction_method none
_refine_ls_goodness_of_fit_ref 1.022
_refine_ls_hydrogen_treatment refU
_refine_ls_matrix_type full
_refine_ls_number_parameters 391
_refine_ls_number_reflns 7749
_refine_ls_number_restraints 0
_refine_ls_restrained_S_all 1.022
_refine_ls_R_factor_all 0.0512
_refine_ls_R_factor_gt 0.0344
_refine_ls_shift/su_max 0.000
_refine_ls_shift/su_mean 0.000
_refine_ls_structure_factor_coef Fsqd
_refine_ls_weighting_details 'calc w=1/[\s^2^(Fo^2^)+(0.0378P)^2^+4.5281P] where P=(Fo^2^+2Fc^2^)/3'
_refine_ls_weighting_scheme calc
_refine_ls_wR_factor_gt 0.0785
_refine_ls_wR_factor_ref 0.0849
_reflns_number_gt 6140
_reflns_number_total 7749
_reflns_threshold_expression I>2sigma(I)
_cod_data_source_file fi2100.cif
_cod_data_source_block I
_cod_original_sg_symbol_Hall '-P 2ac 2ab '
_cod_database_code 2228304
_cod_database_fobs_code 2228304

loop_
_symmetry_equiv_pos_as_xyz
'x, y, z'
'-x+1/2, -y, z+1/2'
'-x, y+1/2, -z+1/2'
'x+1/2, -y+1/2, -z'
'-x, -y, -z'
'x-1/2, y, -z-1/2'
'x, -y-1/2, z-1/2'
'-x-1/2, y-1/2, z'

loop_
_atom_site_type_symbol
_atom_site_label
_atom_site_fract_x
_atom_site_fract_y
_atom_site_fract_z
_atom_site_U_iso_or_equiv
_atom_site_adp_type
_atom_site_calc_flag
_atom_site_refinement_flags
_atom_site_occupancy
_atom_site_disorder_assembly
_atom_site_disorder_group
P P1 0.25018(2) 0.06051(3) 0.17193(2) 0.01189(10) Uani d . 1 . .
N N1 0.18271(8) 0.01276(9) 0.15375(7) 0.0143(3) Uani d . 1 . .
P P2 0.12559(2) 0.00609(3) 0.09951(2) 0.01196(10) Uani d . 1 . .
C C1 0.28765(10) 0.12141(11) 0.10725(9) 0.0148(4) Uani d . 1 . .
C C2 0.25987(10) 0.19901(12) 0.09087(9) 0.0190(4) Uani d . 1 . .
H H2 0.2253 0.2228 0.1176 0.0236(11) Uiso calc R 1 . .
C C3 0.28261(11) 0.24142(13) 0.03571(11) 0.0253(5) Uani d . 1 . .
H H3 0.2628 0.2935 0.0238 0.0236(11) Uiso calc R 1 . .
C C4 0.33434(12) 0.20749(14) -0.00204(10) 0.0285(5) Uani d . 1 . .
H H4 0.3503 0.2368 -0.0397 0.0236(11) Uiso calc R 1 . .
C C5 0.36285(12) 0.13154(14) 0.01468(10) 0.0262(5) Uani d . 1 . .
H H5 0.3990 0.1095 -0.0110 0.0236(11) Uiso calc R 1 . .
C C6 0.33941(10) 0.08711(12) 0.06833(9) 0.0192(4) Uani d . 1 . .
H H6 0.3581 0.0339 0.0788 0.0236(11) Uiso calc R 1 . .
C C7 0.23573(10) 0.12855(11) 0.24112(9) 0.0144(4) Uani d . 1 . .
C C8 0.28104(10) 0.19243(12) 0.25734(10) 0.0190(4) Uani d . 1 . .
H H8 0.3185 0.2041 0.2294 0.0236(11) Uiso calc R 1 . .
C C9 0.27146(11) 0.23902(13) 0.31445(10) 0.0251(5) Uani d . 1 . .
H H9 0.3020 0.2830 0.3253 0.0236(11) Uiso calc R 1 . .
C C10 0.21734(12) 0.22111(13) 0.35532(10) 0.0262(5) Uani d . 1 . .
H H10 0.2117 0.2517 0.3950 0.0236(11) Uiso calc R 1 . .
C C11 0.17135(12) 0.15921(13) 0.33905(10) 0.0244(5) Uani d . 1 . .
H H11 0.1336 0.1486 0.3669 0.0236(11) Uiso calc R 1 . .
C C12 0.18020(10) 0.11242(12) 0.28210(9) 0.0184(4) Uani d . 1 . .
H H12 0.1487 0.0696 0.2710 0.0236(11) Uiso calc R 1 . .
C C13 0.31240(9) -0.01526(11) 0.19747(8) 0.0131(4) Uani d . 1 . .
C C14 0.37648(10) 0.01108(12) 0.21822(9) 0.0181(4) Uani d . 1 . .
H H14 0.3871 0.0692 0.2192 0.0236(11) Uiso calc R 1 . .
C C15 0.42468(10) -0.04721(13) 0.23733(9) 0.0204(4) Uani d . 1 . .
H H15 0.4683 -0.0291 0.2513 0.0236(11) Uiso calc R 1 . .
C C16 0.40922(11) -0.13207(12) 0.23604(9) 0.0201(4) Uani d . 1 . .
H H16 0.4424 -0.1721 0.2489 0.0236(11) Uiso calc R 1 . .
C C17 0.34575(11) -0.15843(12) 0.21612(10) 0.0203(4) Uani d . 1 . .
H H17 0.3352 -0.2165 0.2159 0.0236(11) Uiso calc R 1 . .
C C18 0.29719(10) -0.10029(12) 0.19634(9) 0.0170(4) Uani d . 1 . .
H H18 0.2538 -0.1187 0.1821 0.0236(11) Uiso calc R 1 . .
C C19 0.08890(9) -0.09672(11) 0.10613(9) 0.0127(4) Uani d . 1 . .
C C20 0.09094(10) -0.13784(11) 0.16677(9) 0.0159(4) Uani d . 1 . .
H H20 0.1147 -0.1138 0.2028 0.0236(11) Uiso calc R 1 . .
C C21 0.05793(10) -0.21417(12) 0.17393(10) 0.0193(4) Uani d . 1 . .
H H21 0.0594 -0.2427 0.2149 0.0236(11) Uiso calc R 1 . .
C C22 0.02288(10) -0.24900(12) 0.12149(10) 0.0212(4) Uani d . 1 . .
H H22 -0.0002 -0.3008 0.1270 0.0236(11) Uiso calc R 1 . .
C C23 0.02120(10) -0.20880(12) 0.06107(10) 0.0204(4) Uani d . 1 . .
H H23 -0.0025 -0.2333 0.0252 0.0236(11) Uiso calc R 1 . .
C C24 0.05428(10) -0.13253(12) 0.05318(9) 0.0171(4) Uani d . 1 . .
H H24 0.0533 -0.1048 0.0118 0.0236(11) Uiso calc R 1 . .
C C25 0.05703(9) 0.07942(12) 0.11228(9) 0.0146(4) Uani d . 1 . .
C C26 0.07040(10) 0.16532(12) 0.11015(10) 0.0189(4) Uani d . 1 . .
H H26 0.1149 0.1845 0.1004 0.0236(11) Uiso calc R 1 . .
C C27 0.01909(10) 0.22260(12) 0.12217(9) 0.0200(4) Uani d . 1 . .
H H27 0.0285 0.2810 0.1207 0.0236(11) Uiso calc R 1 . .
C C28 -0.04602(10) 0.19508(12) 0.13630(9) 0.0186(4) Uani d . 1 . .
H H28 -0.0809 0.2345 0.1454 0.0236(11) Uiso calc R 1 . .
C C29 -0.06021(10) 0.10991(13) 0.13709(9) 0.0201(4) Uani d . 1 . .
H H29 -0.1050 0.0911 0.1458 0.0236(11) Uiso calc R 1 . .
C C30 -0.00886(10) 0.05211(12) 0.12510(9) 0.0168(4) Uani d . 1 . .
H H30 -0.0187 -0.0062 0.1257 0.0236(11) Uiso calc R 1 . .
C C31 0.15659(9) 0.02082(11) 0.01724(8) 0.0135(4) Uani d . 1 . .
C C32 0.21624(10) -0.02015(12) -0.00108(9) 0.0185(4) Uani d . 1 . .
H H32 0.2388 -0.0557 0.0294 0.0236(11) Uiso calc R 1 . .
C C33 0.24261(11) -0.00892(13) -0.06364(9) 0.0230(4) Uani d . 1 . .
H H33 0.2834 -0.0365 -0.0760 0.0236(11) Uiso calc R 1 . .
C C34 0.20953(11) 0.04257(13) -0.10835(10) 0.0243(5) Uani d . 1 . .
H H34 0.2276 0.0500 -0.1513 0.0236(11) Uiso calc R 1 . .
C C35 0.15028(11) 0.08313(13) -0.09059(9) 0.0227(4) Uani d . 1 . .
H H35 0.1276 0.1181 -0.1214 0.0236(11) Uiso calc R 1 . .
C C36 0.12382(10) 0.07294(12) -0.02784(9) 0.0178(4) Uani d . 1 . .
H H36 0.0834 0.1014 -0.0156 0.0236(11) Uiso calc R 1 . .
Br Br1 0.115207(11) 0.361552(13) 0.016157(10) 0.02274(7) Uani d . 1 . .
C C37 0.01999(12) 0.99644(14) 0.40311(11) 0.0289(5) Uani d . 1 . .
H H37A -0.0050 1.0350 0.3744 0.045(4) Uiso calc R 1 . .
H H37B 0.0460 1.0287 0.4355 0.045(4) Uiso calc R 1 . .
H H37C -0.0121 0.9597 0.4260 0.045(4) Uiso calc R 1 . .
C C38 0.06723(12) 0.94476(13) 0.36271(9) 0.0217(4) Uani d . 1 . .
N N2 0.10065(10) 0.90568(13) 0.33284(9) 0.0323(4) Uani d . 1 . .

loop_
_atom_site_aniso_label
_atom_site_aniso_U_11
_atom_site_aniso_U_22
_atom_site_aniso_U_33
_atom_site_aniso_U_12
_atom_site_aniso_U_13
_atom_site_aniso_U_23
P1 0.0114(2) 0.0112(2) 0.0131(2) -0.00099(19) -0.00009(17) 0.00014(16)
N1 0.0126(8) 0.0153(8) 0.0150(8) -0.0022(6) -0.0023(6) 0.0019(6)
P2 0.0114(2) 0.0114(2) 0.0131(2) -0.00064(18) -0.00081(17) 0.00066(16)
C1 0.0138(10) 0.0147(9) 0.0161(9) -0.0044(8) 0.0001(7) -0.0001(7)
C2 0.0166(10) 0.0158(10) 0.0245(10) -0.0016(8) -0.0001(8) 0.0019(7)
C3 0.0261(12) 0.0195(10) 0.0304(11) -0.0051(9) -0.0050(9) 0.0084(8)
C4 0.0317(13) 0.0328(12) 0.0209(10) -0.0121(11) -0.0003(9) 0.0069(9)
C5 0.0249(12) 0.0338(13) 0.0199(11) -0.0031(10) 0.0081(8) -0.0017(8)
C6 0.0201(11) 0.0181(10) 0.0193(10) -0.0005(8) 0.0007(8) -0.0029(7)
C7 0.0151(10) 0.0133(9) 0.0148(9) 0.0036(7) -0.0026(7) -0.0004(7)
C8 0.0145(10) 0.0167(10) 0.0257(10) 0.0027(8) -0.0035(7) -0.0034(8)
C9 0.0236(11) 0.0199(11) 0.0318(12) 0.0072(9) -0.0122(9) -0.0096(8)
C10 0.0364(13) 0.0244(11) 0.0179(10) 0.0156(10) -0.0057(9) -0.0058(8)
C11 0.0295(12) 0.0260(11) 0.0177(10) 0.0102(10) 0.0045(8) 0.0033(8)
C12 0.0198(11) 0.0170(9) 0.0184(10) 0.0008(8) 0.0029(7) 0.0027(7)
C13 0.0132(9) 0.0143(9) 0.0117(8) 0.0018(7) 0.0006(6) 0.0000(7)
C14 0.0171(10) 0.0165(10) 0.0208(10) 0.0000(8) -0.0003(7) -0.0033(7)
C15 0.0140(10) 0.0272(11) 0.0198(10) 0.0009(9) -0.0026(7) -0.0036(8)
C16 0.0218(11) 0.0209(10) 0.0176(10) 0.0078(9) -0.0001(8) 0.0007(7)
C17 0.0234(11) 0.0141(9) 0.0233(10) 0.0024(8) 0.0005(8) 0.0015(7)
C18 0.0149(10) 0.0168(9) 0.0192(9) -0.0005(8) 0.0005(7) 0.0004(7)
C19 0.0094(9) 0.0107(9) 0.0181(9) 0.0005(7) 0.0010(7) -0.0006(7)
C20 0.0119(9) 0.0172(9) 0.0185(9) 0.0011(8) -0.0006(7) 0.0000(7)
C21 0.0157(10) 0.0165(10) 0.0257(10) 0.0027(8) 0.0033(8) 0.0060(8)
C22 0.0152(10) 0.0132(9) 0.0353(11) -0.0010(8) 0.0036(8) 0.0000(8)
C23 0.0171(10) 0.0162(10) 0.0279(11) -0.0007(8) -0.0036(8) -0.0048(8)
C24 0.0155(10) 0.0168(9) 0.0189(10) 0.0023(8) -0.0019(7) -0.0015(7)
C25 0.0147(9) 0.0149(9) 0.0142(9) -0.0001(8) -0.0011(7) -0.0003(7)
C26 0.0149(10) 0.0165(9) 0.0254(10) -0.0004(8) 0.0000(8) 0.0005(7)
C27 0.0229(11) 0.0128(9) 0.0242(10) 0.0008(8) -0.0009(8) -0.0003(7)
C28 0.0200(11) 0.0194(10) 0.0165(9) 0.0050(8) 0.0012(7) 0.0003(7)
C29 0.0162(10) 0.0231(10) 0.0210(10) 0.0012(9) 0.0038(8) 0.0020(8)
C30 0.0171(10) 0.0153(9) 0.0182(9) -0.0011(8) 0.0014(7) 0.0018(7)
C31 0.0132(9) 0.0130(9) 0.0141(9) -0.0031(7) -0.0002(7) -0.0006(7)
C32 0.0202(11) 0.0155(10) 0.0197(9) 0.0008(8) -0.0018(7) -0.0009(7)
C33 0.0232(11) 0.0251(11) 0.0205(10) -0.0002(9) 0.0051(8) -0.0075(8)
C34 0.0311(12) 0.0271(11) 0.0147(10) -0.0100(10) 0.0034(8) -0.0015(8)
C35 0.0278(12) 0.0241(11) 0.0163(10) -0.0072(9) -0.0061(8) 0.0047(8)
C36 0.0155(10) 0.0195(10) 0.0183(9) -0.0008(8) -0.0031(7) 0.0028(7)
Br1 0.02371(12) 0.02182(11) 0.02270(11) -0.00315(9) 0.00138(8) 0.00234(8)
C37 0.0328(13) 0.0269(12) 0.0270(11) 0.0017(10) -0.0026(9) -0.0020(9)
C38 0.0340(13) 0.0179(10) 0.0133(9) -0.0094(9) -0.0076(8) 0.0045(8)
N2 0.0332(12) 0.0361(11) 0.0276(10) -0.0023(10) -0.0035(8) 0.0065(9)

loop_
_atom_type_symbol
_atom_type_description
_atom_type_scat_dispersion_real
_atom_type_scat_dispersion_imag
_atom_type_scat_source
C C 0.0033 0.0016 'International Tables Vol C Tables 4.2.6.8 and 6.1.1.4'
H H 0.0000 0.0000 'International Tables Vol C Tables 4.2.6.8 and 6.1.1.4'
N N 0.0061 0.0033 'International Tables Vol C Tables 4.2.6.8 and 6.1.1.4'
P P 0.1023 0.0942 'International Tables Vol C Tables 4.2.6.8 and 6.1.1.4'
Br Br -0.2901 2.4595 'International Tables Vol C Tables 4.2.6.8 and 6.1.1.4'

loop_
_geom_angle_atom_site_label_1
_geom_angle_atom_site_label_2
_geom_angle_atom_site_label_3
_geom_angle_site_symmetry_1
_geom_angle_site_symmetry_3
_geom_angle
_geom_angle_publ_flag
N1 P1 C1 . . 115.92(8) ?
N1 P1 C13 . . 108.54(8) ?
C1 P1 C13 . . 107.16(9) ?
N1 P1 C7 . . 109.95(9) ?
C1 P1 C7 . . 108.14(9) ?
C13 P1 C7 . . 106.72(8) ?
P1 N1 P2 . . 142.88(10) y
N1 P2 C31 . . 113.51(8) ?
N1 P2 C19 . . 107.22(8) ?
C31 P2 C19 . . 109.03(8) ?
N1 P2 C25 . . 112.90(8) ?
C31 P2 C25 . . 107.67(8) ?
C19 P2 C25 . . 106.22(9) ?
C2 C1 C6 . . 119.84(17) ?
C2 C1 P1 . . 119.63(14) ?
C6 C1 P1 . . 120.11(14) ?
C3 C2 C1 . . 120.03(19) ?
C3 C2 H2 . . 120.0 ?
C1 C2 H2 . . 120.0 ?
C2 C3 C4 . . 119.7(2) ?
C2 C3 H3 . . 120.1 ?
C4 C3 H3 . . 120.1 ?
C5 C4 C3 . . 120.44(19) ?
C5 C4 H4 . . 119.8 ?
C3 C4 H4 . . 119.8 ?
C4 C5 C6 . . 120.7(2) ?
C4 C5 H5 . . 119.7 ?
C6 C5 H5 . . 119.7 ?
C5 C6 C1 . . 119.27(19) ?
C5 C6 H6 . . 120.4 ?
C1 C6 H6 . . 120.4 ?
C8 C7 C12 . . 119.63(17) ?
C8 C7 P1 . . 121.62(15) ?
C12 C7 P1 . . 118.57(14) ?
C9 C8 C7 . . 120.05(19) ?
C9 C8 H8 . . 120.0 ?
C7 C8 H8 . . 120.0 ?
C10 C9 C8 . . 119.7(2) ?
C10 C9 H9 . . 120.1 ?
C8 C9 H9 . . 120.1 ?
C11 C10 C9 . . 120.70(19) ?
C11 C10 H10 . . 119.6 ?
C9 C10 H10 . . 119.6 ?
C10 C11 C12 . . 120.1(2) ?
C10 C11 H11 . . 119.9 ?
C12 C11 H11 . . 119.9 ?
C11 C12 C7 . . 119.72(19) ?
C11 C12 H12 . . 120.1 ?
C7 C12 H12 . . 120.1 ?
C18 C13 C14 . . 119.61(17) ?
C18 C13 P1 . . 120.29(14) ?
C14 C13 P1 . . 120.10(14) ?
C15 C14 C13 . . 120.20(18) ?
C15 C14 H14 . . 119.9 ?
C13 C14 H14 . . 119.9 ?
C14 C15 C16 . . 119.94(19) ?
C14 C15 H15 . . 120.0 ?
C16 C15 H15 . . 120.0 ?
C17 C16 C15 . . 120.11(19) ?
C17 C16 H16 . . 119.9 ?
C15 C16 H16 . . 119.9 ?
C16 C17 C18 . . 120.31(18) ?
C16 C17 H17 . . 119.8 ?
C18 C17 H17 . . 119.8 ?
C13 C18 C17 . . 119.83(18) ?
C13 C18 H18 . . 120.1 ?
C17 C18 H18 . . 120.1 ?
C24 C19 C20 . . 120.13(17) ?
C24 C19 P2 . . 120.81(14) ?
C20 C19 P2 . . 118.88(14) ?
C21 C20 C19 . . 119.40(18) ?
C21 C20 H20 . . 120.3 ?
C19 C20 H20 . . 120.3 ?
C22 C21 C20 . . 120.29(18) ?
C22 C21 H21 . . 119.9 ?
C20 C21 H21 . . 119.9 ?
C23 C22 C21 . . 120.52(19) ?
C23 C22 H22 . . 119.7 ?
C21 C22 H22 . . 119.7 ?
C22 C23 C24 . . 119.75(18) ?
C22 C23 H23 . . 120.1 ?
C24 C23 H23 . . 120.1 ?
C23 C24 C19 . . 119.90(18) ?
C23 C24 H24 . . 120.1 ?
C19 C24 H24 . . 120.1 ?
C30 C25 C26 . . 119.23(18) ?
C30 C25 P2 . . 121.42(14) ?
C26 C25 P2 . . 119.35(14) ?
C27 C26 C25 . . 120.30(18) ?
C27 C26 H26 . . 119.9 ?
C25 C26 H26 . . 119.9 ?
C26 C27 C28 . . 120.23(18) ?
C26 C27 H27 . . 119.9 ?
C28 C27 H27 . . 119.9 ?
C27 C28 C29 . . 119.95(18) ?
C27 C28 H28 . . 120.0 ?
C29 C28 H28 . . 120.0 ?
C28 C29 C30 . . 120.05(19) ?
C28 C29 H29 . . 120.0 ?
C30 C29 H29 . . 120.0 ?
C29 C30 C25 . . 120.22(18) ?
C29 C30 H30 . . 119.9 ?
C25 C30 H30 . . 119.9 ?
C32 C31 C36 . . 119.58(17) ?
C32 C31 P2 . . 118.27(14) ?
C36 C31 P2 . . 122.13(15) ?
C33 C32 C31 . . 120.02(18) ?
C33 C32 H32 . . 120.0 ?
C31 C32 H32 . . 120.0 ?
C32 C33 C34 . . 120.1(2) ?
C32 C33 H33 . . 120.0 ?
C34 C33 H33 . . 120.0 ?
C35 C34 C33 . . 120.18(18) ?
C35 C34 H34 . . 119.9 ?
C33 C34 H34 . . 119.9 ?
C34 C35 C36 . . 120.16(19) ?
C34 C35 H35 . . 119.9 ?
C36 C35 H35 . . 119.9 ?
C35 C36 C31 . . 119.96(19) ?
C35 C36 H36 . . 120.0 ?
C31 C36 H36 . . 120.0 ?
C38 C37 H37A . . 109.5 ?
C38 C37 H37B . . 109.5 ?
H37A C37 H37B . . 109.5 ?
C38 C37 H37C . . 109.5 ?
H37A C37 H37C . . 109.5 ?
H37B C37 H37C . . 109.5 ?
N2 C38 C37 . . 178.4(2) ?

loop_
_geom_bond_atom_site_label_1
_geom_bond_atom_site_label_2
_geom_bond_site_symmetry_2
_geom_bond_distance
_geom_bond_publ_flag
P1 N1 . 1.5767(16) y
P1 C1 . 1.7942(19) y
P1 C13 . 1.7988(18) y
P1 C7 . 1.7997(18) y
N1 P2 . 1.5797(15) y
P2 C31 . 1.7963(18) y
P2 C19 . 1.7978(18) y
P2 C25 . 1.8063(19) y
C1 C2 . 1.394(3) ?
C1 C6 . 1.402(3) ?
C2 C3 . 1.384(3) ?
C2 H2 . 0.9500 ?
C3 C4 . 1.386(3) ?
C3 H3 . 0.9500 ?
C4 C5 . 1.378(3) ?
C4 H4 . 0.9500 ?
C5 C6 . 1.381(3) ?
C5 H5 . 0.9500 ?
C6 H6 . 0.9500 ?
C7 C8 . 1.395(3) ?
C7 C12 . 1.399(3) ?
C8 C9 . 1.392(3) ?
C8 H8 . 0.9500 ?
C9 C10 . 1.382(3) ?
C9 H9 . 0.9500 ?
C10 C11 . 1.381(3) ?
C10 H10 . 0.9500 ?
C11 C12 . 1.389(3) ?
C11 H11 . 0.9500 ?
C12 H12 . 0.9500 ?
C13 C18 . 1.390(3) ?
C13 C14 . 1.397(3) ?
C14 C15 . 1.385(3) ?
C14 H14 . 0.9500 ?
C15 C16 . 1.388(3) ?
C15 H15 . 0.9500 ?
C16 C17 . 1.381(3) ?
C16 H16 . 0.9500 ?
C17 C18 . 1.392(3) ?
C17 H17 . 0.9500 ?
C18 H18 . 0.9500 ?
C19 C24 . 1.397(3) ?
C19 C20 . 1.397(3) ?
C20 C21 . 1.389(3) ?
C20 H20 . 0.9500 ?
C21 C22 . 1.387(3) ?
C21 H21 . 0.9500 ?
C22 C23 . 1.386(3) ?
C22 H22 . 0.9500 ?
C23 C24 . 1.390(3) ?
C23 H23 . 0.9500 ?
C24 H24 . 0.9500 ?
C25 C30 . 1.395(3) ?
C25 C26 . 1.396(3) ?
C26 C27 . 1.385(3) ?
C26 H26 . 0.9500 ?
C27 C28 . 1.387(3) ?
C27 H27 . 0.9500 ?
C28 C29 . 1.388(3) ?
C28 H28 . 0.9500 ?
C29 C30 . 1.391(3) ?
C29 H29 . 0.9500 ?
C30 H30 . 0.9500 ?
C31 C32 . 1.396(3) ?
C31 C36 . 1.396(3) ?
C32 C33 . 1.386(3) ?
C32 H32 . 0.9500 ?
C33 C34 . 1.388(3) ?
C33 H33 . 0.9500 ?
C34 C35 . 1.383(3) ?
C34 H34 . 0.9500 ?
C35 C36 . 1.388(3) ?
C35 H35 . 0.9500 ?
C36 H36 . 0.9500 ?
C37 C38 . 1.491(3) ?
C37 H37A . 0.9800 ?
C37 H37B . 0.9800 ?
C37 H37C . 0.9800 ?
C38 N2 . 1.092(3) ?

loop_
_geom_torsion_atom_site_label_1
_geom_torsion_atom_site_label_2
_geom_torsion_atom_site_label_3
_geom_torsion_atom_site_label_4
_geom_torsion_site_symmetry_1
_geom_torsion_site_symmetry_2
_geom_torsion_site_symmetry_3
_geom_torsion_site_symmetry_4
_geom_torsion
_geom_torsion_publ_flag
C1 P1 N1 P2 . . . . -12.2(2) ?
C13 P1 N1 P2 . . . . -132.79(17) ?
C7 P1 N1 P2 . . . . 110.82(18) ?
P1 N1 P2 C31 . . . . 35.6(2) ?
P1 N1 P2 C19 . . . . 156.03(17) ?
P1 N1 P2 C25 . . . . -87.33(19) ?
N1 P1 C1 C2 . . . . 77.13(17) ?
C13 P1 C1 C2 . . . . -161.53(15) ?
C7 P1 C1 C2 . . . . -46.83(17) ?
N1 P1 C1 C6 . . . . -95.43(17) ?
C13 P1 C1 C6 . . . . 25.91(18) ?
C7 P1 C1 C6 . . . . 140.62(15) ?
C6 C1 C2 C3 . . . . 1.0(3) ?
P1 C1 C2 C3 . . . . -171.53(16) ?
C1 C2 C3 C4 . . . . -1.8(3) ?
C2 C3 C4 C5 . . . . 0.6(3) ?
C3 C4 C5 C6 . . . . 1.5(3) ?
C4 C5 C6 C1 . . . . -2.2(3) ?
C2 C1 C6 C5 . . . . 0.9(3) ?
P1 C1 C6 C5 . . . . 173.48(16) ?
N1 P1 C7 C8 . . . . -164.10(15) ?
C1 P1 C7 C8 . . . . -36.63(18) ?
C13 P1 C7 C8 . . . . 78.37(17) ?
N1 P1 C7 C12 . . . . 20.69(17) ?
C1 P1 C7 C12 . . . . 148.16(15) ?
C13 P1 C7 C12 . . . . -96.84(16) ?
C12 C7 C8 C9 . . . . 0.9(3) ?
P1 C7 C8 C9 . . . . -174.29(15) ?
C7 C8 C9 C10 . . . . 0.7(3) ?
C8 C9 C10 C11 . . . . -2.1(3) ?
C9 C10 C11 C12 . . . . 1.9(3) ?
C10 C11 C12 C7 . . . . -0.3(3) ?
C8 C7 C12 C11 . . . . -1.1(3) ?
P1 C7 C12 C11 . . . . 174.25(15) ?
N1 P1 C13 C18 . . . . 2.28(17) ?
C1 P1 C13 C18 . . . . -123.61(15) ?
C7 P1 C13 C18 . . . . 120.73(15) ?
N1 P1 C13 C14 . . . . -178.09(14) ?
C1 P1 C13 C14 . . . . 56.02(17) ?
C7 P1 C13 C14 . . . . -59.64(17) ?
C18 C13 C14 C15 . . . . 0.2(3) ?
P1 C13 C14 C15 . . . . -179.39(14) ?
C13 C14 C15 C16 . . . . -0.2(3) ?
C14 C15 C16 C17 . . . . -0.4(3) ?
C15 C16 C17 C18 . . . . 0.9(3) ?
C14 C13 C18 C17 . . . . 0.3(3) ?
P1 C13 C18 C17 . . . . 179.90(14) ?
C16 C17 C18 C13 . . . . -0.8(3) ?
N1 P2 C19 C24 . . . . -158.31(15) ?
C31 P2 C19 C24 . . . . -35.04(18) ?
C25 P2 C19 C24 . . . . 80.74(16) ?
N1 P2 C19 C20 . . . . 26.59(17) ?
C31 P2 C19 C20 . . . . 149.86(15) ?
C25 P2 C19 C20 . . . . -94.37(16) ?
C24 C19 C20 C21 . . . . -0.4(3) ?
P2 C19 C20 C21 . . . . 174.72(14) ?
C19 C20 C21 C22 . . . . -0.4(3) ?
C20 C21 C22 C23 . . . . 1.0(3) ?
C21 C22 C23 C24 . . . . -0.7(3) ?
C22 C23 C24 C19 . . . . -0.1(3) ?
C20 C19 C24 C23 . . . . 0.7(3) ?
P2 C19 C24 C23 . . . . -174.36(15) ?
N1 P2 C25 C30 . . . . -116.56(16) ?
C31 P2 C25 C30 . . . . 117.35(16) ?
C19 P2 C25 C30 . . . . 0.67(17) ?
N1 P2 C25 C26 . . . . 62.58(17) ?
C31 P2 C25 C26 . . . . -63.51(17) ?
C19 P2 C25 C26 . . . . 179.81(15) ?
C30 C25 C26 C27 . . . . 1.5(3) ?
P2 C25 C26 C27 . . . . -177.65(15) ?
C25 C26 C27 C28 . . . . -0.1(3) ?
C26 C27 C28 C29 . . . . -1.3(3) ?
C27 C28 C29 C30 . . . . 1.4(3) ?
C28 C29 C30 C25 . . . . 0.0(3) ?
C26 C25 C30 C29 . . . . -1.5(3) ?
P2 C25 C30 C29 . . . . 177.68(14) ?
N1 P2 C31 C32 . . . . 44.97(17) ?
C19 P2 C31 C32 . . . . -74.47(16) ?
C25 P2 C31 C32 . . . . 170.70(14) ?
N1 P2 C31 C36 . . . . -133.64(16) ?
C19 P2 C31 C36 . . . . 106.93(16) ?
C25 P2 C31 C36 . . . . -7.91(18) ?
C36 C31 C32 C33 . . . . 0.1(3) ?
P2 C31 C32 C33 . . . . -178.58(15) ?
C31 C32 C33 C34 . . . . -0.5(3) ?
C32 C33 C34 C35 . . . . 0.2(3) ?
C33 C34 C35 C36 . . . . 0.4(3) ?
C34 C35 C36 C31 . . . . -0.8(3) ?
C32 C31 C36 C35 . . . . 0.6(3) ?
P2 C31 C36 C35 . . . . 179.15(15) ?

loop_
_cod_related_entry_id
_cod_related_entry_database
_cod_related_entry_code
1 ChemSpider 30656345
